data_9000321
loop_
_publ_author_name
'Smyth, J. R.'
'Hazen, R. M.'

_publ_section_title
;
 The crystal structures of forsterite and hortonolite at several temperatures
 up to 900 C
 T = 600 C
;
_journal_name_full 'American Mineralogist'
_journal_page_first 588
_journal_page_last 593
_journal_volume 58
_journal_year 1973
_chemical_compound_source Synthetic
_chemical_formula_sum 'Mg2 O4 Si'
_chemical_name_mineral Forsterite
_space_group_IT_number 62
_symmetry_space_group_name_Hall '-P 2c 2ab'
_symmetry_space_group_name_H-M 'P b n m'
_cell_angle_alpha 90
_cell_angle_beta 90
_cell_angle_gamma 90
_cell_length_a 4.778
_cell_length_b 10.290
_cell_length_c 6.017
_cell_formula_units_Z 4
_cell_volume 295.830
_database_code_amcsd 0000330
_diffrn_ambient_temperature 873.15
_exptl_crystal_density_diffrn 3.159
_cod_original_formula_sum 'Mg2 Si O4'
_cod_database_code 9000321

loop_
_space_group_symop_operation_xyz
x,y,z
x,y,1/2-z
-x,-y,1/2+z
1/2+x,1/2-y,1/2+z
1/2-x,1/2+y,1/2-z
1/2-x,1/2+y,z
1/2+x,1/2-y,-z
-x,-y,-z

loop_
_atom_site_label
_atom_site_fract_x
_atom_site_fract_y
_atom_site_fract_z
_atom_site_U_iso_or_equiv
Mg1 0.00000 0.00000 0.00000 0.01482
Mg2 0.99190 0.27850 0.25000 0.01444
Si 0.42570 0.09410 0.25000 0.00773
O1 0.76370 0.09060 0.25000 0.01393
O2 0.21780 0.44970 0.25000 0.01203
O3 0.28220 0.16190 0.03520 0.01393

loop_
_cod_related_entry_id
_cod_related_entry_database
_cod_related_entry_code
1 AMCSD 0000330
